data_2238246
loop_
_publ_author_name
'Haines, Alan H.'
'Hughes, David L.'

_publ_section_title
;
 (4<i>S</i>,5<i>S</i>)-2,2-Dimethyl-1,3-dioxolane-4,5-dicarbonitrile
;
_journal_coeditor_code SJ5320
_journal_issue 7
_journal_name_full 'Acta Crystallographica Section E'
_journal_page_first o1104
_journal_paper_doi 10.1107/S1600536813015973
_journal_volume 69
_journal_year 2013
_chemical_formula_iupac 'C7 H8 N2 O2'
_chemical_formula_moiety 'C7 H8 N2 O2'
_chemical_formula_structural cyclo(Me2C-O-CHCN-CHCN-O-)
_chemical_formula_sum 'C7 H8 N2 O2'
_chemical_formula_weight 152.15
_chemical_name_systematic
;
(4<i>S</i>,5<i>S</i>)-2,2-Dimethyl-1,3-dioxolane-4,5-dicarbonitrile
;
_space_group_IT_number 92
_symmetry_cell_setting tetragonal
_symmetry_space_group_name_Hall 'P 4abw 2nw'
_symmetry_space_group_name_H-M 'P 41 21 2'
_atom_sites_solution_hydrogens difmap
_atom_sites_solution_primary direct
_atom_sites_solution_secondary difmap
_audit_creation_method 'SHELXL-97 and CrysAlisPro RED'
_cell_angle_alpha 90.00
_cell_angle_beta 90.00
_cell_angle_gamma 90.00
_cell_formula_units_Z 4
_cell_length_a 8.7740(2)
_cell_length_b 8.7740(2)
_cell_length_c 10.0282(3)
_cell_measurement_reflns_used 5971
_cell_measurement_temperature 140(2)
_cell_measurement_theta_max 32.6585
_cell_measurement_theta_min 3.0787
_cell_volume 772.00(3)
_computing_cell_refinement
;
CrysAlis PRO RED (Oxford Diffraction, 2010)
;
_computing_data_collection
;
CrysAlis PRO CCD (Oxford Diffraction, 2010)
;
_computing_data_reduction
;
CrysAlis PRO RED (Oxford Diffraction, 2010)
;
_computing_molecular_graphics 'ORTEPII (Johnson, 1976) and ORTEP-3 for Windows (Farrugia, 2012)'
_computing_publication_material 'SHELXL97 (Sheldrick, 2008) and WinGX (Farrugia, 2012)'
_computing_structure_refinement 'SHELXL97 (Sheldrick, 2008)'
_computing_structure_solution 'SHELXS97 (Sheldrick, 2008)'
_diffrn_ambient_temperature 140.0(10)
_diffrn_detector_area_resol_mean 16.0050
_diffrn_measured_fraction_theta_full 1.000
_diffrn_measured_fraction_theta_max 1.000
_diffrn_measurement_device_type 'Oxford Diffraction Xcalibur 3/Sapphire3 CCD'
_diffrn_measurement_method 'Thin-slice \f and \w scans'
_diffrn_radiation_monochromator graphite
_diffrn_radiation_source 'Enhance (Mo) X-ray Source'
_diffrn_radiation_type Mo-K\a
_diffrn_radiation_wavelength 0.71073
_diffrn_reflns_av_R_equivalents 0.0321
_diffrn_reflns_av_sigmaI/netI 0.0130
_diffrn_reflns_limit_h_max 12
_diffrn_reflns_limit_h_min -12
_diffrn_reflns_limit_k_max 12
_diffrn_reflns_limit_k_min -12
_diffrn_reflns_limit_l_max 14
_diffrn_reflns_limit_l_min -14
_diffrn_reflns_number 14922
_diffrn_reflns_theta_full 29.96
_diffrn_reflns_theta_max 29.96
_diffrn_reflns_theta_min 3.08
_exptl_absorpt_coefficient_mu 0.098
_exptl_absorpt_correction_T_max 1.00000
_exptl_absorpt_correction_T_min 0.88574
_exptl_absorpt_correction_type multi-scan
_exptl_absorpt_process_details
;
(CrysAlis PRO RED; Oxford Diffraction, 2010)
;
_exptl_crystal_colour colourless
_exptl_crystal_density_diffrn 1.309
_exptl_crystal_density_method 'not measured'
_exptl_crystal_description cube
_exptl_crystal_F_000 320
_exptl_crystal_size_max 0.08
_exptl_crystal_size_mid 0.07
_exptl_crystal_size_min 0.07
_refine_diff_density_max 0.279
_refine_diff_density_min -0.112
_refine_ls_extinction_method none
_refine_ls_goodness_of_fit_ref 1.087
_refine_ls_hydrogen_treatment refall
_refine_ls_matrix_type full
_refine_ls_number_parameters 67
_refine_ls_number_reflns 1133
_refine_ls_number_restraints 0
_refine_ls_restrained_S_all 1.087
_refine_ls_R_factor_all 0.0325
_refine_ls_R_factor_gt 0.0303
_refine_ls_shift/su_max 0.000
_refine_ls_shift/su_mean 0.000
_refine_ls_structure_factor_coef Fsqd
_refine_ls_weighting_details 'calc w=1/[\s^2^(Fo^2^)+(0.0398P)^2^+0.0831P] where P=(Fo^2^+2Fc^2^)/3'
_refine_ls_weighting_scheme calc
_refine_ls_wR_factor_gt 0.0752
_refine_ls_wR_factor_ref 0.0763
_reflns_number_gt 1073
_reflns_number_total 1133
_reflns_threshold_expression I>2\s(I)
_cod_data_source_file sj5320.cif
_cod_data_source_block I
_cod_database_code 2238246
_cod_database_fobs_code 2238246

loop_
_symmetry_equiv_pos_as_xyz
'x, y, z'
'-x, -y, z+1/2'
'y, x, -z'
'-y, -x, -z+1/2'
'-y+1/2, x+1/2, z+1/4'
'y+1/2, -x+1/2, z+3/4'
'-x+1/2, y+1/2, -z+1/4'
'x+1/2, -y+1/2, -z+3/4'

loop_
_atom_site_type_symbol
_atom_site_label
_atom_site_fract_x
_atom_site_fract_y
_atom_site_fract_z
_atom_site_U_iso_or_equiv
_atom_site_adp_type
_atom_site_calc_flag
_atom_site_refinement_flags
_atom_site_occupancy
_atom_site_symmetry_multiplicity
O O1 0.46094(8) 0.42363(7) 0.38782(6) 0.02318(17) Uani d . 1 1
C C2 0.53777(10) 0.55849(10) 0.42482(9) 0.02062(18) Uani d . 1 1
C C21 0.44612(12) 0.69757(11) 0.39872(10) 0.0267(2) Uani d . 1 1
N N21 0.37695(12) 0.80532(11) 0.37960(11) 0.0416(3) Uani d . 1 1
C C5 0.37130(10) 0.37130(10) 0.5000 0.0224(3) Uani d S 1 2
C C51 0.20468(13) 0.40426(15) 0.47877(13) 0.0359(3) Uani d . 1 1
H H2 0.6296(15) 0.5652(14) 0.3757(12) 0.026(3) Uiso d . 1 1
H H51A 0.1892(16) 0.5121(18) 0.4539(15) 0.045(4) Uiso d . 1 1
H H51B 0.151(2) 0.3837(19) 0.5586(17) 0.052(4) Uiso d . 1 1
H H51C 0.1670(19) 0.339(2) 0.4073(19) 0.057(5) Uiso d . 1 1

loop_
_atom_site_aniso_label
_atom_site_aniso_U_11
_atom_site_aniso_U_22
_atom_site_aniso_U_33
_atom_site_aniso_U_12
_atom_site_aniso_U_13
_atom_site_aniso_U_23
O1 0.0289(3) 0.0237(3) 0.0169(3) -0.0052(3) 0.0036(2) -0.0023(2)
C2 0.0204(4) 0.0208(4) 0.0206(4) -0.0010(3) 0.0000(3) 0.0025(3)
C21 0.0264(5) 0.0264(4) 0.0272(4) -0.0018(4) -0.0049(4) 0.0038(4)
N21 0.0405(6) 0.0330(5) 0.0513(7) 0.0068(4) -0.0120(5) 0.0053(5)
C5 0.0237(4) 0.0237(4) 0.0196(6) -0.0054(5) 0.0034(3) -0.0034(3)
C51 0.0230(5) 0.0461(7) 0.0385(6) -0.0066(5) -0.0005(4) -0.0117(5)

loop_
_atom_type_symbol
_atom_type_description
_atom_type_scat_dispersion_real
_atom_type_scat_dispersion_imag
_atom_type_scat_source
C C 0.0033 0.0016 'International Tables Vol C Tables 4.2.6.8 and 6.1.1.4'
H H 0.0000 0.0000 'International Tables Vol C Tables 4.2.6.8 and 6.1.1.4'
N N 0.0061 0.0033 'International Tables Vol C Tables 4.2.6.8 and 6.1.1.4'
O O 0.0106 0.0060 'International Tables Vol C Tables 4.2.6.8 and 6.1.1.4'

loop_
_geom_angle_atom_site_label_1
_geom_angle_atom_site_label_2
_geom_angle_atom_site_label_3
_geom_angle_site_symmetry_1
_geom_angle_site_symmetry_3
_geom_angle
C2 O1 C5 . . 108.73(7)
O1 C2 C21 . . 112.59(7)
O1 C2 C2 . 3_556 102.49(5)
C21 C2 C2 . 3_556 109.62(9)
O1 C2 H2 . . 108.8(7)
C21 C2 H2 . . 108.6(7)
C2 C2 H2 3_556 . 114.8(8)
N21 C21 C2 . . 179.18(12)
O1 C5 O1 3_556 . 105.03(10)
O1 C5 C51 3_556 3_556 110.91(6)
O1 C5 C51 . 3_556 108.28(5)
O1 C5 C51 3_556 . 108.28(5)
O1 C5 C51 . . 110.91(6)
C51 C5 C51 3_556 . 113.15(13)
C5 C51 H51A . . 110.7(9)
C5 C51 H51B . . 109.1(10)
H51A C51 H51B . . 109.1(12)
C5 C51 H51C . . 108.7(9)
H51A C51 H51C . . 109.3(15)
H51B C51 H51C . . 109.9(14)

loop_
_geom_bond_atom_site_label_1
_geom_bond_atom_site_label_2
_geom_bond_site_symmetry_2
_geom_bond_distance
O1 C2 . 1.4114(10)
O1 C5 . 1.4474(10)
C2 C21 . 1.4846(13)
C2 C2 3_556 1.5297(17)
C2 H2 . 0.946(13)
C21 N21 . 1.1397(13)
C5 O1 3_556 1.4474(10)
C5 C51 3_556 1.5054(13)
C5 C51 . 1.5054(13)
C51 H51A . 0.988(15)
C51 H51B . 0.946(18)
C51 H51C . 0.975(19)

loop_
_geom_hbond_atom_site_label_D
_geom_hbond_atom_site_label_H
_geom_hbond_atom_site_label_A
_geom_hbond_site_symmetry_A
_geom_hbond_distance_DH
_geom_hbond_distance_HA
_geom_hbond_distance_DA
_geom_hbond_angle_DHA
C2 H2 N21 8_565 0.946(13) 2.450(13) 3.2530(14) 142.6(10)

loop_
_geom_torsion_atom_site_label_1
_geom_torsion_atom_site_label_2
_geom_torsion_atom_site_label_3
_geom_torsion_atom_site_label_4
_geom_torsion_site_symmetry_3
_geom_torsion_site_symmetry_4
_geom_torsion
C5 O1 C2 C21 . . -88.69(8)
C5 O1 C2 C2 . 3_556 28.99(9)
C2 O1 C5 O1 . 3_556 -12.00(4)
C2 O1 C5 C51 . 3_556 -130.54(9)
C2 O1 C5 C51 . . 104.75(9)
O1 C2 C2 O1 3_556 3_556 -35.25(11)
O1 C2 C2 C21 3_556 3_556 84.52(7)
C21 C2 C2 C21 3_556 3_556 -155.70(11)
